data_7021510
loop_
_publ_author_name
'Kleinw\"achter, Michael'
'Vendier, Laure'
'Dinoi, Chiara'
'Etienne, Michel'

_publ_section_title
;
 Tuning stoichiometry and supramolecular assembly in perfluorinated
 indazolato coinage metal complexes.
;
_journal_issue 28
_journal_name_full 'Dalton transactions (Cambridge, England : 2003)'
_journal_page_first 10102
_journal_page_last 10105
_journal_paper_doi 10.1039/c3dt50793a
_journal_volume 42
_journal_year 2013
_chemical_absolute_configuration ad
_chemical_compound_source 'synthesis as described'
_chemical_formula_moiety 'C8 H12 Cu N4, B F4'
_chemical_formula_sum 'C8 H12 B Cu F4 N4'
_chemical_formula_weight 314.58
_chemical_name_systematic
;
 ?
;
_space_group_IT_number 33
_symmetry_cell_setting orthorhombic
_symmetry_Int_Tables_number 33
_symmetry_space_group_name_Hall 'P 2c -2n'
_symmetry_space_group_name_H-M 'P n a 21'
_atom_sites_solution_hydrogens geom
_atom_sites_solution_primary direct
_atom_sites_solution_secondary difmap
_cell_angle_alpha 90
_cell_angle_beta 90
_cell_angle_gamma 90
_cell_formula_units_Z 12
_cell_length_a 23.705(5)
_cell_length_b 8.276(5)
_cell_length_c 20.188(5)
_cell_measurement_reflns_used 9984
_cell_measurement_temperature 100(2)
_cell_measurement_theta_max 35.6
_cell_measurement_theta_min 2.61
_cell_measurement_wavelength 0.71073
_cell_volume 3961(3)
_computing_cell_refinement 'Bruker SAINT'
_computing_data_collection 'Bruker APEX2'
_computing_data_reduction 'Bruker SAINT'
_computing_molecular_graphics 'Ortep-3 for Windows (Farrugia, 1997)'
_computing_publication_material 'WinGX publication routines (Farrugia, 1999)'
_computing_structure_refinement 'SHELXL-97 (Sheldrick, 2008)'
_computing_structure_solution 'SIR92 (Giacovazzo et al, 1993)'
_diffrn_ambient_temperature 100(2)
_diffrn_measured_fraction_theta_full 0.998
_diffrn_measured_fraction_theta_max 0.943
_diffrn_measurement_device_type 'Bruker Kappa APEX II'
_diffrn_measurement_method \w-\f
_diffrn_radiation_monochromator graphite
_diffrn_radiation_source 'fine-focus sealed tube'
_diffrn_radiation_type MoK\a
_diffrn_radiation_wavelength 0.71073
_diffrn_reflns_av_R_equivalents 0.0213
_diffrn_reflns_av_unetI/netI 0.0239
_diffrn_reflns_limit_h_max 39
_diffrn_reflns_limit_h_min -37
_diffrn_reflns_limit_k_max 13
_diffrn_reflns_limit_k_min -13
_diffrn_reflns_limit_l_max 25
_diffrn_reflns_limit_l_min -32
_diffrn_reflns_number 95171
_diffrn_reflns_theta_full 25
_diffrn_reflns_theta_max 36.37
_diffrn_reflns_theta_min 1.99
_diffrn_standards_decay_% 0
_diffrn_standards_interval_count 0
_diffrn_standards_interval_time 0
_diffrn_standards_number 0
_exptl_absorpt_coefficient_mu 1.688
_exptl_absorpt_correction_T_max 0.985
_exptl_absorpt_correction_T_min 0.876
_exptl_absorpt_correction_type multi-scan
_exptl_absorpt_process_details
;
        [c.f. r.h. blessing, acta cryst. (1995), a51, 33-38]
;
_exptl_crystal_colour colourless
_exptl_crystal_density_diffrn 1.583
_exptl_crystal_density_method 'not measured'
_exptl_crystal_description block
_exptl_crystal_F_000 1896
_exptl_crystal_size_max 0.2
_exptl_crystal_size_mid 0.15
_exptl_crystal_size_min 0.08
_refine_diff_density_max 0.472
_refine_diff_density_min -0.306
_refine_diff_density_rms 0.056
_refine_ls_abs_structure_details 'Flack H D (1983), Acta Cryst. A39, 876-881'
_refine_ls_abs_structure_Flack 0.035(4)
_refine_ls_extinction_method none
_refine_ls_goodness_of_fit_ref 1.029
_refine_ls_hydrogen_treatment constr
_refine_ls_matrix_type full
_refine_ls_number_parameters 498
_refine_ls_number_reflns 15924
_refine_ls_number_restraints 1
_refine_ls_restrained_S_all 1.029
_refine_ls_R_factor_all 0.0293
_refine_ls_R_factor_gt 0.0238
_refine_ls_shift/su_max 0.004
_refine_ls_shift/su_mean 0
_refine_ls_structure_factor_coef Fsqd
_refine_ls_weighting_details 'calc w=1/[\s^2^(Fo^2^)+(0.0307P)^2^+0.3447P] where P=(Fo^2^+2Fc^2^)/3'
_refine_ls_weighting_scheme calc
_refine_ls_wR_factor_gt 0.056
_refine_ls_wR_factor_ref 0.0575
_reflns_number_gt 14368
_reflns_number_total 15924
_reflns_threshold_expression >2\s(I)
_cod_data_source_file c3dt50793a.txt
_cod_data_source_block chiara250711
_cod_database_code 7021510

loop_
_symmetry_equiv_pos_as_xyz
'x, y, z'
'-x, -y, z+1/2'
'-x+1/2, y+1/2, z+1/2'
'x+1/2, -y+1/2, z'

loop_
_atom_site_label
_atom_site_type_symbol
_atom_site_fract_x
_atom_site_fract_y
_atom_site_fract_z
_atom_site_U_iso_or_equiv
_atom_site_adp_type
_atom_site_occupancy
_atom_site_symmetry_multiplicity
_atom_site_calc_flag
_atom_site_refinement_flags
C1 C 0.38787(5) 0.07477(15) -0.09019(7) 0.0180(2) Uani 1 1 d .
C2 C 0.36057(6) -0.00523(19) -0.14579(8) 0.0278(3) Uani 1 1 d .
H2A H 0.3402 0.0749 -0.1723 0.042 Uiso 1 1 calc R
H2B H 0.334 -0.0863 -0.1291 0.042 Uiso 1 1 calc R
H2C H 0.3892 -0.0581 -0.1733 0.042 Uiso 1 1 calc R
C3 C 0.57769(4) 0.08213(14) 0.02828(7) 0.01707(19) Uani 1 1 d .
C4 C 0.63328(5) 0.00695(17) 0.03150(8) 0.0235(3) Uani 1 1 d .
H4A H 0.6586 0.06 -0.0001 0.035 Uiso 1 1 calc R
H4B H 0.6301 -0.108 0.0204 0.035 Uiso 1 1 calc R
H4C H 0.6485 0.0183 0.0764 0.035 Uiso 1 1 calc R
C5 C 0.39473(5) 0.06466(16) 0.14964(6) 0.0178(2) Uani 1 1 d .
C6 C 0.36223(7) -0.02212(19) 0.19911(8) 0.0268(3) Uani 1 1 d .
H6A H 0.3269 0.0357 0.2077 0.04 Uiso 1 1 calc R
H6B H 0.3841 -0.0297 0.2402 0.04 Uiso 1 1 calc R
H6C H 0.3538 -0.131 0.1829 0.04 Uiso 1 1 calc R
C7 C 0.45434(5) 0.60020(14) 0.02650(8) 0.0178(2) Uani 1 1 d .
C8 C 0.45596(5) 0.77593(15) 0.02574(10) 0.0214(2) Uani 1 1 d .
H8A H 0.4181 0.818 0.0166 0.032 Uiso 1 1 calc R
H8B H 0.482 0.8125 -0.0088 0.032 Uiso 1 1 calc R
H8C H 0.4688 0.8156 0.0689 0.032 Uiso 1 1 calc R
C9 C 0.60004(5) 0.56187(15) 0.31025(6) 0.0177(2) Uani 1 1 d .
C10 C 0.62296(6) 0.48520(19) 0.36891(8) 0.0277(3) Uani 1 1 d .
H10A H 0.6193 0.5585 0.4068 0.042 Uiso 1 1 calc R
H10B H 0.6629 0.4601 0.3617 0.042 Uiso 1 1 calc R
H10C H 0.6022 0.3852 0.3779 0.042 Uiso 1 1 calc R
C11 C 0.60029(5) 0.56683(15) 0.06094(6) 0.0172(2) Uani 1 1 d .
C12 C 0.63400(6) 0.50182(18) 0.00699(7) 0.0240(3) Uani 1 1 d .
H12A H 0.6683 0.5665 0.0019 0.036 Uiso 1 1 calc R
H12B H 0.6121 0.5054 -0.0342 0.036 Uiso 1 1 calc R
H12C H 0.6442 0.3897 0.0169 0.036 Uiso 1 1 calc R
C13 C 0.41812(5) 0.56353(15) 0.20414(6) 0.0179(2) Uani 1 1 d .
C14 C 0.36340(6) 0.48798(18) 0.21613(8) 0.0255(3) Uani 1 1 d .
H14A H 0.3492 0.5214 0.2596 0.038 Uiso 1 1 calc R
H14B H 0.3676 0.3702 0.2151 0.038 Uiso 1 1 calc R
H14C H 0.3367 0.5217 0.1817 0.038 Uiso 1 1 calc R
C15 C 0.54042(5) 1.08414(16) 0.19247(7) 0.0182(2) Uani 1 1 d .
C16 C 0.54023(5) 1.25941(16) 0.19620(8) 0.0220(3) Uani 1 1 d .
H16A H 0.5272 1.2933 0.2401 0.033 Uiso 1 1 calc R
H16B H 0.5148 1.303 0.1623 0.033 Uiso 1 1 calc R
H16C H 0.5785 1.3002 0.1887 0.033 Uiso 1 1 calc R
C17 C 0.72928(5) 0.70498(15) 0.23345(7) 0.0188(2) Uani 1 1 d .
C18 C 0.70243(6) 0.6771(2) 0.17007(7) 0.0273(3) Uani 1 1 d .
H18A H 0.6666 0.7363 0.1683 0.041 Uiso 1 1 d .
H18B H 0.6952 0.5614 0.1645 0.041 Uiso 1 1 d .
H18C H 0.7272 0.7151 0.1345 0.041 Uiso 1 1 d .
C19 C 0.72783(5) 0.69964(14) 0.49476(7) 0.0177(2) Uani 1 1 d .
C20 C 0.70084(6) 0.66667(18) 0.55774(7) 0.0229(2) Uani 1 1 d .
H20A H 0.7232 0.5874 0.5824 0.034 Uiso 1 1 calc R
H20B H 0.6629 0.6234 0.55 0.034 Uiso 1 1 calc R
H20C H 0.6981 0.7669 0.5834 0.034 Uiso 1 1 calc R
C21 C 0.78870(5) 1.17883(14) 0.36440(9) 0.01635(19) Uani 1 1 d .
C22 C 0.78911(5) 1.35488(15) 0.36345(9) 0.0216(2) Uani 1 1 d .
H22A H 0.8281 1.3935 0.3613 0.032 Uiso 1 1 calc R
H22B H 0.7712 1.396 0.4038 0.032 Uiso 1 1 calc R
H22C H 0.7683 1.3935 0.3246 0.032 Uiso 1 1 calc R
C23 C 0.91588(5) 0.70860(14) 0.36000(7) 0.0175(2) Uani 1 1 d .
C24 C 0.97650(5) 0.68399(18) 0.35569(7) 0.0248(3) Uani 1 1 d .
H24A H 0.988 0.6833 0.3091 0.037 Uiso 1 1 calc R
H24B H 0.9864 0.5804 0.3762 0.037 Uiso 1 1 calc R
H24C H 0.996 0.7717 0.3789 0.037 Uiso 1 1 calc R
N1 N 0.41049(4) 0.13671(14) -0.04729(6) 0.0186(2) Uani 1 1 d .
N2 N 0.53418(4) 0.14058(13) 0.02594(6) 0.01899(18) Uani 1 1 d .
N3 N 0.41943(4) 0.13220(14) 0.10995(6) 0.0195(2) Uani 1 1 d .
N4 N 0.45335(4) 0.46234(13) 0.02739(7) 0.02012(19) Uani 1 1 d .
N5 N 0.58111(4) 0.62238(14) 0.26446(6) 0.0187(2) Uani 1 1 d .
N6 N 0.57497(4) 0.61972(14) 0.10381(5) 0.0183(2) Uani 1 1 d .
N7 N 0.46064(4) 0.62320(13) 0.19510(5) 0.0201(2) Uani 1 1 d .
N8 N 0.54013(5) 0.94634(14) 0.18906(7) 0.0210(2) Uani 1 1 d .
N9 N 0.75050(4) 0.72742(14) 0.28338(6) 0.0201(2) Uani 1 1 d .
N10 N 0.74950(4) 0.72526(14) 0.44561(6) 0.0197(2) Uani 1 1 d .
N11 N 0.78843(4) 1.04165(13) 0.36512(7) 0.01854(18) Uani 1 1 d .
N12 N 0.86844(4) 0.72982(12) 0.36350(6) 0.01898(18) Uani 1 1 d .
F1 F 0.32539(4) 0.73587(17) -0.02893(5) 0.0447(3) Uani 1 1 d .
F2 F 0.32263(4) 0.71772(12) 0.08319(5) 0.0327(2) Uani 1 1 d .
F3 F 0.24169(3) 0.70330(11) 0.02292(5) 0.02973(19) Uani 1 1 d .
F4 F 0.28881(5) 0.93913(12) 0.03292(7) 0.0478(3) Uani 1 1 d .
F5 F 0.32114(4) 0.71645(12) 0.63981(5) 0.0313(2) Uani 1 1 d .
F6 F 0.24248(4) 0.72808(17) 0.70395(5) 0.0460(3) Uani 1 1 d .
F7 F 0.32753(4) 0.71921(15) 0.75200(5) 0.0402(3) Uani 1 1 d .
F8 F 0.30088(7) 0.94285(13) 0.69581(7) 0.0634(4) Uani 1 1 d .
F9 F 1.06991(4) 0.69821(15) 0.80542(6) 0.0436(3) Uani 1 1 d .
F10 F 1.06978(4) 0.69985(13) 0.91732(6) 0.0379(2) Uani 1 1 d .
F11 F 1.04765(5) 0.92688(14) 0.86063(8) 0.0568(3) Uani 1 1 d .
F12 F 0.98731(3) 0.71442(12) 0.86132(6) 0.0356(2) Uani 1 1 d .
Cu1 Cu 0.455340(6) 0.22481(2) 0.028552(9) 0.01694(3) Uani 1 1 d .
Cu2 Cu 0.539211(6) 0.70732(2) 0.185187(8) 0.01699(3) Uani 1 1 d .
Cu3 Cu 0.788535(6) 0.800521(18) 0.365201(9) 0.01624(3) Uani 1 1 d .
B1 B 0.29482(6) 0.7748(2) 0.02709(10) 0.0198(2) Uani 1 1 d .
B2 B 0.29794(7) 0.7785(2) 0.69813(8) 0.0195(3) Uani 1 1 d .
B3 B 1.04359(6) 0.7627(2) 0.86162(11) 0.0213(3) Uani 1 1 d .

loop_
_atom_site_aniso_label
_atom_site_aniso_U_11
_atom_site_aniso_U_22
_atom_site_aniso_U_33
_atom_site_aniso_U_23
_atom_site_aniso_U_13
_atom_site_aniso_U_12
C1 0.0146(5) 0.0154(5) 0.0239(6) 0.0018(4) -0.0004(4) 0.0008(4)
C2 0.0246(6) 0.0256(7) 0.0333(9) -0.0068(5) -0.0086(6) -0.0017(5)
C3 0.0178(4) 0.0178(5) 0.0156(5) 0.0000(4) 0.0011(4) -0.0030(3)
C4 0.0154(5) 0.0232(6) 0.0318(8) -0.0020(5) -0.0008(5) 0.0029(4)
C5 0.0166(5) 0.0182(6) 0.0186(6) 0.0005(4) -0.0008(4) 0.0036(4)
C6 0.0319(7) 0.0259(7) 0.0226(7) 0.0035(5) 0.0074(5) -0.0017(5)
C7 0.0170(4) 0.0186(5) 0.0177(5) 0.0001(5) -0.0024(4) -0.0005(4)
C8 0.0250(5) 0.0142(5) 0.0249(6) 0.0016(5) -0.0025(5) -0.0008(4)
C9 0.0195(5) 0.0162(5) 0.0175(6) -0.0026(4) 0.0004(4) 0.0025(4)
C10 0.0386(7) 0.0288(7) 0.0157(6) 0.0018(6) -0.0044(6) 0.0116(6)
C11 0.0182(5) 0.0168(5) 0.0165(6) 0.0005(4) -0.0010(4) -0.0022(4)
C12 0.0284(6) 0.0242(6) 0.0196(7) -0.0029(5) 0.0073(5) 0.0017(5)
C13 0.0210(5) 0.0178(5) 0.0148(5) -0.0010(4) 0.0007(4) 0.0026(4)
C14 0.0223(6) 0.0277(7) 0.0264(7) -0.0010(5) 0.0045(5) -0.0044(5)
C15 0.0188(5) 0.0204(6) 0.0155(6) -0.0008(5) -0.0002(4) 0.0001(4)
C16 0.0244(6) 0.0172(6) 0.0244(8) -0.0014(5) 0.0012(5) -0.0009(4)
C17 0.0176(5) 0.0209(6) 0.0180(6) 0.0009(4) 0.0001(4) -0.0017(4)
C18 0.0265(6) 0.0387(8) 0.0166(7) -0.0001(5) -0.0045(5) -0.0091(6)
C19 0.0162(5) 0.0160(5) 0.0209(6) -0.0020(4) -0.0011(4) 0.0023(4)
C20 0.0233(5) 0.0261(6) 0.0194(6) 0.0007(5) 0.0056(5) 0.0011(5)
C21 0.0170(4) 0.0173(5) 0.0147(5) -0.0009(5) 0.0004(4) -0.0003(4)
C22 0.0280(5) 0.0130(5) 0.0238(6) 0.0003(6) 0.0015(5) 0.0000(4)
C23 0.0203(5) 0.0175(5) 0.0145(5) 0.0015(4) 0.0000(4) -0.0007(4)
C24 0.0150(5) 0.0330(7) 0.0264(8) 0.0058(5) 0.0010(4) 0.0015(5)
N1 0.0164(4) 0.0184(5) 0.0210(5) 0.0011(4) 0.0005(4) -0.0003(4)
N2 0.0185(4) 0.0198(4) 0.0187(5) 0.0007(4) 0.0008(4) -0.0009(3)
N3 0.0189(4) 0.0206(5) 0.0191(5) 0.0009(4) 0.0009(4) 0.0028(4)
N4 0.0207(4) 0.0179(5) 0.0217(5) 0.0003(5) -0.0019(4) 0.0000(4)
N5 0.0198(4) 0.0182(5) 0.0182(5) -0.0007(4) 0.0004(4) 0.0017(4)
N6 0.0164(4) 0.0212(5) 0.0173(5) 0.0001(4) -0.0010(3) -0.0002(4)
N7 0.0197(4) 0.0226(5) 0.0181(6) -0.0004(4) 0.0009(3) 0.0026(4)
N8 0.0235(5) 0.0191(5) 0.0203(5) 0.0021(5) -0.0008(4) 0.0012(4)
N9 0.0209(5) 0.0183(5) 0.0210(5) -0.0018(4) -0.0023(4) 0.0007(4)
N10 0.0206(5) 0.0168(5) 0.0218(5) 0.0001(4) 0.0015(4) 0.0010(4)
N11 0.0199(4) 0.0181(5) 0.0176(5) -0.0001(5) 0.0002(4) -0.0001(4)
N12 0.0195(4) 0.0183(5) 0.0191(5) -0.0003(4) -0.0011(4) 0.0004(3)
F1 0.0273(5) 0.0831(9) 0.0237(5) -0.0167(5) 0.0072(4) 0.0009(5)
F2 0.0353(5) 0.0362(5) 0.0266(5) 0.0023(4) -0.0107(4) -0.0015(4)
F3 0.0232(3) 0.0412(5) 0.0248(4) -0.0025(4) -0.0016(3) -0.0097(3)
F4 0.0583(6) 0.0202(4) 0.0647(8) 0.0012(5) -0.0067(6) -0.0014(4)
F5 0.0380(5) 0.0332(5) 0.0228(5) -0.0032(4) 0.0065(4) 0.0026(4)
F6 0.0235(4) 0.0868(8) 0.0276(5) 0.0093(5) 0.0002(4) -0.0103(5)
F7 0.0354(5) 0.0615(7) 0.0239(5) 0.0047(5) -0.0079(4) 0.0123(5)
F8 0.1141(11) 0.0164(4) 0.0595(9) 0.0001(5) 0.0241(7) -0.0014(6)
F9 0.0340(5) 0.0649(8) 0.0319(6) -0.0061(5) 0.0087(4) 0.0052(5)
F10 0.0318(5) 0.0502(7) 0.0316(5) 0.0123(4) -0.0078(4) 0.0009(4)
F11 0.0741(8) 0.0226(5) 0.0738(9) 0.0046(5) -0.0112(8) -0.0013(5)
F12 0.0206(3) 0.0524(6) 0.0340(5) 0.0011(5) -0.0009(4) -0.0026(3)
Cu1 0.01687(6) 0.01543(6) 0.01852(8) 0.00022(7) 0.00052(6) -0.00012(5)
Cu2 0.01798(6) 0.01714(8) 0.01586(7) 0.00036(6) 0.00066(5) 0.00207(5)
Cu3 0.01698(6) 0.01562(7) 0.01611(7) -0.00073(6) -0.00108(5) 0.00014(5)
B1 0.0197(5) 0.0214(6) 0.0182(6) -0.0017(6) 0.0020(6) 0.0003(5)
B2 0.0216(6) 0.0189(6) 0.0181(7) -0.0001(5) 0.0003(5) 0.0000(5)
B3 0.0220(6) 0.0202(8) 0.0218(7) -0.0001(5) -0.0006(6) -0.0007(5)

loop_
_atom_type_symbol
_atom_type_description
_atom_type_scat_dispersion_real
_atom_type_scat_dispersion_imag
_atom_type_scat_source
C C 0.0033 0.0016 'International Tables Vol C Tables 4.2.6.8 and 6.1.1.4'
H H 0 0 'International Tables Vol C Tables 4.2.6.8 and 6.1.1.4'
N N 0.0061 0.0033 'International Tables Vol C Tables 4.2.6.8 and 6.1.1.4'
F F 0.0171 0.0103 'International Tables Vol C Tables 4.2.6.8 and 6.1.1.4'
Cu Cu 0.3201 1.2651 'International Tables Vol C Tables 4.2.6.8 and 6.1.1.4'
B B 0.0013 0.0007 'International Tables Vol C Tables 4.2.6.8 and 6.1.1.4'

loop_
_geom_angle_atom_site_label_1
_geom_angle_atom_site_label_2
_geom_angle_atom_site_label_3
_geom_angle
N1 C1 C2 178.36(14)
C1 C2 H2A 109.5
C1 C2 H2B 109.5
H2A C2 H2B 109.5
C1 C2 H2C 109.5
H2A C2 H2C 109.5
H2B C2 H2C 109.5
N2 C3 C4 179.78(16)
C3 C4 H4A 109.5
C3 C4 H4B 109.5
H4A C4 H4B 109.5
C3 C4 H4C 109.5
H4A C4 H4C 109.5
H4B C4 H4C 109.5
N3 C5 C6 178.68(15)
C5 C6 H6A 109.5
C5 C6 H6B 109.5
H6A C6 H6B 109.5
C5 C6 H6C 109.5
H6A C6 H6C 109.5
H6B C6 H6C 109.5
N4 C7 C8 179.55(18)
C7 C8 H8A 109.5
C7 C8 H8B 109.5
H8A C8 H8B 109.5
C7 C8 H8C 109.5
H8A C8 H8C 109.5
H8B C8 H8C 109.5
N5 C9 C10 178.88(13)
C9 C10 H10A 109.5
C9 C10 H10B 109.5
H10A C10 H10B 109.5
C9 C10 H10C 109.5
H10A C10 H10C 109.5
H10B C10 H10C 109.5
N6 C11 C12 178.36(14)
C11 C12 H12A 109.5
C11 C12 H12B 109.5
H12A C12 H12B 109.5
C11 C12 H12C 109.5
H12A C12 H12C 109.5
H12B C12 H12C 109.5
N7 C13 C14 179.53(15)
C13 C14 H14A 109.5
C13 C14 H14B 109.5
H14A C14 H14B 109.5
C13 C14 H14C 109.5
H14A C14 H14C 109.5
H14B C14 H14C 109.5
N8 C15 C16 179.30(16)
C15 C16 H16A 109.5
C15 C16 H16B 109.5
H16A C16 H16B 109.5
C15 C16 H16C 109.5
H16A C16 H16C 109.5
H16B C16 H16C 109.5
N9 C17 C18 179.80(17)
C17 C18 H18A 109.4
C17 C18 H18B 109.5
H18A C18 H18B 109.5
C17 C18 H18C 109.5
H18A C18 H18C 109.4
H18B C18 H18C 109.5
N10 C19 C20 179.35(14)
C19 C20 H20A 109.5
C19 C20 H20B 109.5
H20A C20 H20B 109.5
C19 C20 H20C 109.5
H20A C20 H20C 109.5
H20B C20 H20C 109.5
N11 C21 C22 179.9(2)
C21 C22 H22A 109.5
C21 C22 H22B 109.5
H22A C22 H22B 109.5
C21 C22 H22C 109.5
H22A C22 H22C 109.5
H22B C22 H22C 109.5
N12 C23 C24 179.19(14)
C23 C24 H24A 109.5
C23 C24 H24B 109.5
H24A C24 H24B 109.5
C23 C24 H24C 109.5
H24A C24 H24C 109.5
H24B C24 H24C 109.5
C1 N1 Cu1 173.99(11)
C3 N2 Cu1 173.92(11)
C5 N3 Cu1 169.53(11)
C7 N4 Cu1 177.44(10)
C9 N5 Cu2 172.25(11)
C11 N6 Cu2 172.99(10)
C13 N7 Cu2 173.44(11)
C15 N8 Cu2 178.77(14)
C17 N9 Cu3 171.30(11)
C19 N10 Cu3 171.99(11)
C21 N11 Cu3 179.21(14)
C23 N12 Cu3 171.33(10)
N4 Cu1 N2 111.80(4)
N4 Cu1 N1 110.02(5)
N2 Cu1 N1 110.49(5)
N4 Cu1 N3 112.46(5)
N2 Cu1 N3 106.62(5)
N1 Cu1 N3 105.22(5)
N8 Cu2 N6 113.13(5)
N8 Cu2 N7 110.76(5)
N6 Cu2 N7 110.70(5)
N8 Cu2 N5 108.21(5)
N6 Cu2 N5 108.66(5)
N7 Cu2 N5 105.00(5)
N10 Cu3 N9 112.19(5)
N10 Cu3 N12 111.70(5)
N9 Cu3 N12 109.32(5)
N10 Cu3 N11 108.44(5)
N9 Cu3 N11 107.74(5)
N12 Cu3 N11 107.24(4)
F4 B1 F1 110.86(15)
F4 B1 F2 108.39(15)
F1 B1 F2 109.76(12)
F4 B1 F3 109.41(12)
F1 B1 F3 108.99(14)
F2 B1 F3 109.42(14)
F8 B2 F7 110.78(15)
F8 B2 F6 110.62(14)
F7 B2 F6 107.92(13)
F8 B2 F5 108.53(14)
F7 B2 F5 109.41(13)
F6 B2 F5 109.56(13)
F11 B3 F10 110.76(15)
F11 B3 F12 110.72(13)
F10 B3 F12 108.96(15)
F11 B3 F9 109.68(16)
F10 B3 F9 108.35(13)
F12 B3 F9 108.30(14)

loop_
_geom_bond_atom_site_label_1
_geom_bond_atom_site_label_2
_geom_bond_distance
C1 N1 1.1403(17)
C1 C2 1.4549(19)
C2 H2A 0.98
C2 H2B 0.98
C2 H2C 0.98
C3 N2 1.1401(14)
C3 C4 1.4588(16)
C4 H4A 0.98
C4 H4B 0.98
C4 H4C 0.98
C5 N3 1.1390(17)
C5 C6 1.4516(19)
C6 H6A 0.98
C6 H6B 0.98
C6 H6C 0.98
C7 N4 1.1413(17)
C7 C8 1.4549(19)
C8 H8A 0.98
C8 H8B 0.98
C8 H8C 0.98
C9 N5 1.1429(17)
C9 C10 1.4493(19)
C10 H10A 0.98
C10 H10B 0.98
C10 H10C 0.98
C11 N6 1.1406(16)
C11 C12 1.4540(19)
C12 H12A 0.98
C12 H12B 0.98
C12 H12C 0.98
C13 N7 1.1372(16)
C13 C14 1.4602(18)
C14 H14A 0.98
C14 H14B 0.98
C14 H14C 0.98
C15 N8 1.1425(19)
C15 C16 1.453(2)
C16 H16A 0.98
C16 H16B 0.98
C16 H16C 0.98
C17 N9 1.1418(17)
C17 C18 1.4475(19)
C18 H18A 0.9807
C18 H18B 0.9793
C18 H18C 0.98
C19 N10 1.1372(18)
C19 C20 1.4493(19)
C20 H20A 0.98
C20 H20B 0.98
C20 H20C 0.98
C21 N11 1.1354(17)
C21 C22 1.4571(19)
C22 H22A 0.98
C22 H22B 0.98
C22 H22C 0.98
C23 N12 1.1405(15)
C23 C24 1.4538(16)
C24 H24A 0.98
C24 H24B 0.98
C24 H24C 0.98
N1 Cu1 2.0016(12)
N2 Cu1 1.9954(10)
N3 Cu1 2.0031(12)
N4 Cu1 1.9664(16)
N5 Cu2 2.0105(12)
N6 Cu2 1.9857(12)
N7 Cu2 1.9984(11)
N8 Cu2 1.9798(17)
N9 Cu3 1.9767(12)
N10 Cu3 1.9696(12)
N11 Cu3 1.9956(16)
N12 Cu3 1.9828(10)
F1 B1 1.381(2)
F2 B1 1.393(2)
F3 B1 1.3942(16)
F4 B1 1.372(2)
F5 B2 1.3972(19)
F6 B2 1.3843(19)
F7 B2 1.3840(19)
F8 B2 1.363(2)
F9 B3 1.400(2)
F10 B3 1.386(2)
F11 B3 1.362(2)
F12 B3 1.3926(17)
